data_2230351
loop_
_publ_author_name
'Arslan, Hakan'
'Algul, Oztekin'
'Zirek, Selin'
'Tari, Ozden'
'Demircan, Ayd\?in'
'Hardcastle, Kenneth I.'

_publ_section_title
;
 2-(4-Methoxy-2-methylanilino)-1,2-diphenylethanone
;
_journal_coeditor_code HG5030
_journal_issue 6
_journal_name_full 'Acta Crystallographica Section E'
_journal_page_first o1303
_journal_paper_doi 10.1107/S1600536811015960
_journal_volume 67
_journal_year 2011
_chemical_formula_iupac 'C22 H21 N O2'
_chemical_formula_moiety 'C22 H21 N O2'
_chemical_formula_sum 'C22 H21 N O2'
_chemical_formula_weight 331.40
_chemical_name_systematic
;
2-(4-Methoxy-2-methylanilino)-1,2-diphenylethanone
;
_space_group_IT_number 14
_symmetry_cell_setting monoclinic
_symmetry_space_group_name_Hall '-P 2ybc'
_symmetry_space_group_name_H-M 'P 1 21/c 1'
_atom_sites_solution_hydrogens geom
_atom_sites_solution_primary direct
_atom_sites_solution_secondary difmap
_audit_creation_method SHELXL-97
_cell_angle_alpha 90.00
_cell_angle_beta 100.544(15)
_cell_angle_gamma 90.00
_cell_formula_units_Z 4
_cell_length_a 12.570(12)
_cell_length_b 8.009(8)
_cell_length_c 18.091(17)
_cell_measurement_reflns_used 4852
_cell_measurement_temperature 173(2)
_cell_measurement_theta_max 24.50
_cell_measurement_theta_min 2.29
_cell_volume 1791(3)
_computing_cell_refinement 'SAINT (Bruker, 2008)'
_computing_data_collection 'SMART (Bruker, 2008)'
_computing_data_reduction 'SAINT (Bruker, 2008)'
_computing_molecular_graphics 'OLEX2 (Dolomanov <i>et al.</i>, 2009)'
_computing_publication_material
;
SHELXTL (Sheldrick, 2008), OLEX2 (Dolomanov <i>et al.</i>,
2009), publCIF
(Westrip, 2010) and Mercury (Macrae <i>et al.</i>, 2006)
;
_computing_structure_refinement 'SHELXL97 (Sheldrick, 2008)'
_computing_structure_solution 'SHELXS97 (Sheldrick, 2008)'
_diffrn_ambient_temperature 173(2)
_diffrn_measured_fraction_theta_full 1.000
_diffrn_measured_fraction_theta_max 1.000
_diffrn_measurement_device_type 'Bruker SMART CCD area-detector'
_diffrn_measurement_method '\f and \w'
_diffrn_radiation_monochromator graphite
_diffrn_radiation_source 'fine-focus sealed tube'
_diffrn_radiation_type MoK\a
_diffrn_radiation_wavelength 0.71073
_diffrn_reflns_av_R_equivalents 0.0546
_diffrn_reflns_av_sigmaI/netI 0.0349
_diffrn_reflns_limit_h_max 16
_diffrn_reflns_limit_h_min -16
_diffrn_reflns_limit_k_max 10
_diffrn_reflns_limit_k_min -10
_diffrn_reflns_limit_l_max 23
_diffrn_reflns_limit_l_min -23
_diffrn_reflns_number 28799
_diffrn_reflns_theta_full 27.50
_diffrn_reflns_theta_max 27.50
_diffrn_reflns_theta_min 1.65
_exptl_absorpt_coefficient_mu 0.078
_exptl_absorpt_correction_T_max 0.9883
_exptl_absorpt_correction_T_min 0.9837
_exptl_absorpt_correction_type multi-scan
_exptl_absorpt_process_details '(SADABS; Bruker, 2008)'
_exptl_crystal_colour Yellow
_exptl_crystal_density_diffrn 1.229
_exptl_crystal_density_method 'not measured'
_exptl_crystal_description Block
_exptl_crystal_F_000 704
_exptl_crystal_size_max 0.21
_exptl_crystal_size_mid 0.19
_exptl_crystal_size_min 0.15
_refine_diff_density_max 0.267
_refine_diff_density_min -0.251
_refine_ls_extinction_method none
_refine_ls_goodness_of_fit_ref 1.054
_refine_ls_hydrogen_treatment constr
_refine_ls_matrix_type full
_refine_ls_number_parameters 226
_refine_ls_number_reflns 4122
_refine_ls_number_restraints 0
_refine_ls_restrained_S_all 1.054
_refine_ls_R_factor_all 0.0660
_refine_ls_R_factor_gt 0.0420
_refine_ls_shift/su_max 0.004
_refine_ls_shift/su_mean 0.001
_refine_ls_structure_factor_coef Fsqd
_refine_ls_weighting_details 'calc w=1/[\s^2^(Fo^2^)+(0.0413P)^2^+0.4229P] where P=(Fo^2^+2Fc^2^)/3'
_refine_ls_weighting_scheme calc
_refine_ls_wR_factor_gt 0.0973
_refine_ls_wR_factor_ref 0.1115
_reflns_number_gt 2935
_reflns_number_total 4122
_reflns_threshold_expression I>2\s(I)
_cod_data_source_file hg5030.cif
_cod_data_source_block I
_cod_original_sg_symbol_H-M 'P 21/c'
_cod_database_code 2230351
_cod_database_fobs_code 2230351

loop_
_symmetry_equiv_pos_as_xyz
'x, y, z'
'-x, y+1/2, -z+1/2'
'-x, -y, -z'
'x, -y-1/2, z-1/2'

loop_
_atom_site_type_symbol
_atom_site_label
_atom_site_fract_x
_atom_site_fract_y
_atom_site_fract_z
_atom_site_U_iso_or_equiv
_atom_site_adp_type
_atom_site_calc_flag
_atom_site_refinement_flags
_atom_site_occupancy
_atom_site_symmetry_multiplicity
_atom_site_disorder_assembly
_atom_site_disorder_group
C C1 0.70413(11) 0.71666(18) 0.13255(8) 0.0336(3) Uani d . 1 1 . .
C C2 0.65511(11) 0.79413(17) 0.05905(7) 0.0314(3) Uani d . 1 1 . .
C C3 0.70228(12) 0.92642(19) 0.02686(8) 0.0380(3) Uani d . 1 1 . .
H H3A 0.7667 0.9764 0.0533 0.046 Uiso calc R 1 1 . .
C C4 0.65510(14) 0.9856(2) -0.04399(8) 0.0453(4) Uani d . 1 1 . .
H H4A 0.6879 1.0748 -0.0662 0.054 Uiso calc R 1 1 . .
C C5 0.56034(14) 0.9144(2) -0.08206(8) 0.0436(4) Uani d . 1 1 . .
H H5A 0.5286 0.9546 -0.1305 0.052 Uiso calc R 1 1 . .
C C6 0.51179(13) 0.7853(2) -0.05009(8) 0.0420(4) Uani d . 1 1 . .
H H6A 0.4460 0.7385 -0.0761 0.050 Uiso calc R 1 1 . .
C C7 0.55897(12) 0.72392(18) 0.01989(8) 0.0361(3) Uani d . 1 1 . .
H H7A 0.5260 0.6339 0.0414 0.043 Uiso calc R 1 1 . .
C C8 0.78651(11) 0.81396(18) 0.19059(8) 0.0339(3) Uani d . 1 1 . .
H H8A 0.8385 0.8744 0.1644 0.041 Uiso calc R 1 1 . .
C C9 0.72052(11) 0.94044(17) 0.22728(7) 0.0297(3) Uani d . 1 1 . .
C C10 0.72302(12) 1.11045(18) 0.21167(8) 0.0370(3) Uani d . 1 1 . .
H H10A 0.7685 1.1508 0.1790 0.044 Uiso calc R 1 1 . .
C C11 0.65930(13) 1.22179(18) 0.24361(9) 0.0421(4) Uani d . 1 1 . .
H H11A 0.6615 1.3376 0.2327 0.051 Uiso calc R 1 1 . .
C C12 0.59250(12) 1.16418(19) 0.29135(8) 0.0396(4) Uani d . 1 1 . .
H H12A 0.5489 1.2403 0.3129 0.048 Uiso calc R 1 1 . .
C C13 0.58976(12) 0.99566(19) 0.30736(8) 0.0378(3) Uani d . 1 1 . .
H H13A 0.5441 0.9557 0.3399 0.045 Uiso calc R 1 1 . .
C C14 0.65372(11) 0.88458(18) 0.27584(8) 0.0334(3) Uani d . 1 1 . .
H H14A 0.6519 0.7691 0.2875 0.040 Uiso calc R 1 1 . .
C C15 0.91952(11) 0.72896(19) 0.30593(8) 0.0330(3) Uani d . 1 1 . .
C C16 0.95263(11) 0.59902(19) 0.35825(8) 0.0346(3) Uani d . 1 1 . .
C C17 1.02943(11) 0.6351(2) 0.42183(8) 0.0393(4) Uani d . 1 1 . .
H H17A 1.0524 0.5485 0.4570 0.047 Uiso calc R 1 1 . .
C C18 1.07393(12) 0.7936(2) 0.43580(8) 0.0412(4) Uani d . 1 1 . .
C C19 1.04216(12) 0.9204(2) 0.38448(8) 0.0409(4) Uani d . 1 1 . .
H H19A 1.0725 1.0289 0.3929 0.049 Uiso calc R 1 1 . .
C C20 0.96492(11) 0.88712(19) 0.32004(8) 0.0375(3) Uani d . 1 1 . .
H H20A 0.9429 0.9745 0.2851 0.045 Uiso calc R 1 1 . .
C C21 0.90500(13) 0.4262(2) 0.34587(9) 0.0442(4) Uani d . 1 1 . .
H H21A 0.9374 0.3535 0.3875 0.066 Uiso calc R 1 1 . .
H H21B 0.9201 0.3810 0.2985 0.066 Uiso calc R 1 1 . .
H H21C 0.8266 0.4318 0.3435 0.066 Uiso calc R 1 1 . .
C C22 1.19345(16) 0.9696(3) 0.52047(11) 0.0690(6) Uani d . 1 1 . .
H H22A 1.2440 0.9640 0.5686 0.103 Uiso calc R 1 1 . .
H H22B 1.1358 1.0496 0.5244 0.103 Uiso calc R 1 1 . .
H H22C 1.2322 1.0058 0.4810 0.103 Uiso calc R 1 1 . .
N N1 0.84386(10) 0.69119(16) 0.24129(7) 0.0412(3) Uani d . 1 1 . .
H H1A 0.8302 0.5852 0.2308 0.049 Uiso calc R 1 1 . .
O O1 0.67637(9) 0.57676(13) 0.14827(6) 0.0477(3) Uani d . 1 1 . .
O O2 1.14758(10) 0.80923(17) 0.50230(6) 0.0612(4) Uani d . 1 1 . .

loop_
_atom_site_aniso_label
_atom_site_aniso_U_11
_atom_site_aniso_U_22
_atom_site_aniso_U_33
_atom_site_aniso_U_12
_atom_site_aniso_U_13
_atom_site_aniso_U_23
C1 0.0331(7) 0.0372(8) 0.0294(7) -0.0008(6) 0.0026(6) -0.0002(6)
C2 0.0323(7) 0.0345(8) 0.0264(7) 0.0029(6) 0.0024(6) -0.0041(6)
C3 0.0388(8) 0.0420(8) 0.0318(8) -0.0004(7) 0.0030(6) -0.0009(6)
C4 0.0585(10) 0.0449(9) 0.0338(8) 0.0049(8) 0.0114(7) 0.0045(7)
C5 0.0558(10) 0.0458(9) 0.0256(7) 0.0141(8) -0.0022(7) -0.0025(6)
C6 0.0435(9) 0.0450(9) 0.0326(8) 0.0067(7) -0.0062(7) -0.0089(7)
C7 0.0386(8) 0.0360(8) 0.0318(7) 0.0014(6) 0.0013(6) -0.0056(6)
C8 0.0314(7) 0.0377(8) 0.0299(7) -0.0001(6) -0.0013(6) 0.0027(6)
C9 0.0279(7) 0.0321(7) 0.0252(7) -0.0033(6) -0.0055(5) 0.0023(5)
C10 0.0399(8) 0.0347(8) 0.0331(7) -0.0082(6) -0.0024(6) 0.0067(6)
C11 0.0503(9) 0.0265(7) 0.0418(8) -0.0024(7) -0.0121(7) 0.0012(6)
C12 0.0401(8) 0.0371(8) 0.0362(8) 0.0056(7) -0.0076(7) -0.0060(6)
C13 0.0381(8) 0.0399(8) 0.0337(7) -0.0025(7) 0.0023(6) -0.0008(6)
C14 0.0373(8) 0.0288(7) 0.0314(7) -0.0032(6) -0.0006(6) 0.0029(6)
C15 0.0260(7) 0.0444(8) 0.0281(7) 0.0042(6) 0.0033(5) 0.0017(6)
C16 0.0279(7) 0.0453(9) 0.0315(7) 0.0023(6) 0.0084(6) 0.0050(6)
C17 0.0302(7) 0.0542(10) 0.0333(8) 0.0001(7) 0.0047(6) 0.0151(7)
C18 0.0297(8) 0.0616(10) 0.0295(7) -0.0071(7) -0.0016(6) 0.0101(7)
C19 0.0351(8) 0.0499(9) 0.0356(8) -0.0089(7) 0.0011(6) 0.0052(7)
C20 0.0337(8) 0.0445(9) 0.0323(7) 0.0018(7) 0.0007(6) 0.0082(6)
C21 0.0437(9) 0.0476(9) 0.0407(8) -0.0011(7) 0.0062(7) 0.0079(7)
C22 0.0614(12) 0.0892(15) 0.0463(10) -0.0308(11) -0.0170(9) 0.0086(10)
N1 0.0441(7) 0.0359(7) 0.0371(7) 0.0081(6) -0.0094(6) -0.0035(5)
O1 0.0572(7) 0.0424(6) 0.0380(6) -0.0124(5) -0.0057(5) 0.0068(5)
O2 0.0565(7) 0.0759(9) 0.0411(6) -0.0243(7) -0.0179(6) 0.0195(6)

loop_
_atom_type_symbol
_atom_type_description
_atom_type_scat_dispersion_real
_atom_type_scat_dispersion_imag
_atom_type_scat_source
C C 0.0033 0.0016 'International Tables Vol C Tables 4.2.6.8 and 6.1.1.4'
H H 0.0000 0.0000 'International Tables Vol C Tables 4.2.6.8 and 6.1.1.4'
N N 0.0061 0.0033 'International Tables Vol C Tables 4.2.6.8 and 6.1.1.4'
O O 0.0106 0.0060 'International Tables Vol C Tables 4.2.6.8 and 6.1.1.4'

loop_
_geom_angle_atom_site_label_1
_geom_angle_atom_site_label_2
_geom_angle_atom_site_label_3
_geom_angle_site_symmetry_1
_geom_angle_site_symmetry_3
_geom_angle
_geom_angle_publ_flag
O1 C1 C2 . . 119.92(13) ?
O1 C1 C8 . . 119.27(13) ?
C2 C1 C8 . . 120.77(13) ?
C3 C2 C7 . . 119.18(14) ?
C3 C2 C1 . . 123.38(13) ?
C7 C2 C1 . . 117.39(13) ?
C2 C3 C4 . . 120.09(15) ?
C2 C3 H3A . . 120.0 ?
C4 C3 H3A . . 120.0 ?
C5 C4 C3 . . 119.99(16) ?
C5 C4 H4A . . 120.0 ?
C3 C4 H4A . . 120.0 ?
C6 C5 C4 . . 120.41(15) ?
C6 C5 H5A . . 119.8 ?
C4 C5 H5A . . 119.8 ?
C5 C6 C7 . . 120.02(15) ?
C5 C6 H6A . . 120.0 ?
C7 C6 H6A . . 120.0 ?
C6 C7 C2 . . 120.30(15) ?
C6 C7 H7A . . 119.9 ?
C2 C7 H7A . . 119.9 ?
N1 C8 C9 . . 114.91(13) ?
N1 C8 C1 . . 106.44(13) ?
C9 C8 C1 . . 106.20(12) ?
N1 C8 H8A . . 109.7 ?
C9 C8 H8A . . 109.7 ?
C1 C8 H8A . . 109.7 ?
C10 C9 C14 . . 118.68(13) ?
C10 C9 C8 . . 121.58(13) ?
C14 C9 C8 . . 119.71(13) ?
C9 C10 C11 . . 120.40(15) ?
C9 C10 H10A . . 119.8 ?
C11 C10 H10A . . 119.8 ?
C12 C11 C10 . . 120.28(15) ?
C12 C11 H11A . . 119.9 ?
C10 C11 H11A . . 119.9 ?
C13 C12 C11 . . 119.71(14) ?
C13 C12 H12A . . 120.1 ?
C11 C12 H12A . . 120.1 ?
C12 C13 C14 . . 120.05(15) ?
C12 C13 H13A . . 120.0 ?
C14 C13 H13A . . 120.0 ?
C13 C14 C9 . . 120.87(14) ?
C13 C14 H14A . . 119.6 ?
C9 C14 H14A . . 119.6 ?
C20 C15 N1 . . 122.87(13) ?
C20 C15 C16 . . 119.00(14) ?
N1 C15 C16 . . 118.12(14) ?
C17 C16 C15 . . 118.33(15) ?
C17 C16 C21 . . 120.70(13) ?
C15 C16 C21 . . 120.97(14) ?
C16 C17 C18 . . 122.38(14) ?
C16 C17 H17A . . 118.8 ?
C18 C17 H17A . . 118.8 ?
O2 C18 C19 . . 125.58(15) ?
O2 C18 C17 . . 115.06(13) ?
C19 C18 C17 . . 119.35(14) ?
C18 C19 C20 . . 119.34(15) ?
C18 C19 H19A . . 120.3 ?
C20 C19 H19A . . 120.3 ?
C15 C20 C19 . . 121.61(14) ?
C15 C20 H20A . . 119.2 ?
C19 C20 H20A . . 119.2 ?
C16 C21 H21A . . 109.5 ?
C16 C21 H21B . . 109.5 ?
H21A C21 H21B . . 109.5 ?
C16 C21 H21C . . 109.5 ?
H21A C21 H21C . . 109.5 ?
H21B C21 H21C . . 109.5 ?
O2 C22 H22A . . 109.5 ?
O2 C22 H22B . . 109.5 ?
H22A C22 H22B . . 109.5 ?
O2 C22 H22C . . 109.5 ?
H22A C22 H22C . . 109.5 ?
H22B C22 H22C . . 109.5 ?
C15 N1 C8 . . 124.59(13) ?
C15 N1 H1A . . 117.7 ?
C8 N1 H1A . . 117.7 ?
C18 O2 C22 . . 117.49(13) ?

loop_
_geom_bond_atom_site_label_1
_geom_bond_atom_site_label_2
_geom_bond_site_symmetry_2
_geom_bond_distance
_geom_bond_publ_flag
C1 O1 . 1.2226(19) ?
C1 C2 . 1.494(2) ?
C1 C8 . 1.544(2) ?
C2 C3 . 1.393(2) ?
C2 C7 . 1.402(2) ?
C3 C4 . 1.393(2) ?
C3 H3A . 0.9500 ?
C4 C5 . 1.385(2) ?
C4 H4A . 0.9500 ?
C5 C6 . 1.380(2) ?
C5 H5A . 0.9500 ?
C6 C7 . 1.386(2) ?
C6 H6A . 0.9500 ?
C7 H7A . 0.9500 ?
C8 N1 . 1.4443(19) ?
C8 C9 . 1.535(2) ?
C8 H8A . 1.0000 ?
C9 C10 . 1.392(2) ?
C9 C14 . 1.395(2) ?
C10 C11 . 1.393(2) ?
C10 H10A . 0.9500 ?
C11 C12 . 1.389(2) ?
C11 H11A . 0.9500 ?
C12 C13 . 1.382(2) ?
C12 H12A . 0.9500 ?
C13 C14 . 1.390(2) ?
C13 H13A . 0.9500 ?
C14 H14A . 0.9500 ?
C15 C20 . 1.394(2) ?
C15 N1 . 1.399(2) ?
C15 C16 . 1.417(2) ?
C16 C17 . 1.390(2) ?
C16 C21 . 1.509(2) ?
C17 C18 . 1.391(2) ?
C17 H17A . 0.9500 ?
C18 O2 . 1.383(2) ?
C18 C19 . 1.385(2) ?
C19 C20 . 1.399(2) ?
C19 H19A . 0.9500 ?
C20 H20A . 0.9500 ?
C21 H21A . 0.9800 ?
C21 H21B . 0.9800 ?
C21 H21C . 0.9800 ?
C22 O2 . 1.422(2) ?
C22 H22A . 0.9800 ?
C22 H22B . 0.9800 ?
C22 H22C . 0.9800 ?
N1 H1A . 0.8800 ?

loop_
_geom_hbond_atom_site_label_D
_geom_hbond_atom_site_label_H
_geom_hbond_atom_site_label_A
_geom_hbond_site_symmetry_A
_geom_hbond_distance_DH
_geom_hbond_distance_HA
_geom_hbond_distance_DA
_geom_hbond_angle_DHA
N1 H1A O1 . 0.88 2.22 2.609(3) 107
C11 H11A O1 1_565 0.95 2.48 3.352(4) 153

loop_
_geom_torsion_atom_site_label_1
_geom_torsion_atom_site_label_2
_geom_torsion_atom_site_label_3
_geom_torsion_atom_site_label_4
_geom_torsion_site_symmetry_1
_geom_torsion_site_symmetry_2
_geom_torsion_site_symmetry_3
_geom_torsion_site_symmetry_4
_geom_torsion
_geom_torsion_publ_flag
O1 C1 C2 C3 . . . . -160.36(14) ?
C8 C1 C2 C3 . . . . 22.1(2) ?
O1 C1 C2 C7 . . . . 17.0(2) ?
C8 C1 C2 C7 . . . . -160.60(12) ?
C7 C2 C3 C4 . . . . -1.2(2) ?
C1 C2 C3 C4 . . . . 176.15(14) ?
C2 C3 C4 C5 . . . . 0.9(2) ?
C3 C4 C5 C6 . . . . 0.3(2) ?
C4 C5 C6 C7 . . . . -1.3(2) ?
C5 C6 C7 C2 . . . . 1.0(2) ?
C3 C2 C7 C6 . . . . 0.2(2) ?
C1 C2 C7 C6 . . . . -177.25(13) ?
O1 C1 C8 N1 . . . . 21.30(18) ?
C2 C1 C8 N1 . . . . -161.10(12) ?
O1 C1 C8 C9 . . . . -101.58(16) ?
C2 C1 C8 C9 . . . . 76.02(16) ?
N1 C8 C9 C10 . . . . 135.07(14) ?
C1 C8 C9 C10 . . . . -107.56(15) ?
N1 C8 C9 C14 . . . . -46.83(17) ?
C1 C8 C9 C14 . . . . 70.54(15) ?
C14 C9 C10 C11 . . . . -0.5(2) ?
C8 C9 C10 C11 . . . . 177.64(12) ?
C9 C10 C11 C12 . . . . -0.1(2) ?
C10 C11 C12 C13 . . . . 0.3(2) ?
C11 C12 C13 C14 . . . . 0.1(2) ?
C12 C13 C14 C9 . . . . -0.6(2) ?
C10 C9 C14 C13 . . . . 0.8(2) ?
C8 C9 C14 C13 . . . . -177.33(12) ?
C20 C15 C16 C17 . . . . 0.0(2) ?
N1 C15 C16 C17 . . . . 178.73(13) ?
C20 C15 C16 C21 . . . . 179.37(13) ?
N1 C15 C16 C21 . . . . -1.9(2) ?
C15 C16 C17 C18 . . . . 0.4(2) ?
C21 C16 C17 C18 . . . . -178.96(14) ?
C16 C17 C18 O2 . . . . 178.75(13) ?
C16 C17 C18 C19 . . . . -0.8(2) ?
O2 C18 C19 C20 . . . . -178.70(14) ?
C17 C18 C19 C20 . . . . 0.8(2) ?
N1 C15 C20 C19 . . . . -178.65(14) ?
C16 C15 C20 C19 . . . . 0.0(2) ?
C18 C19 C20 C15 . . . . -0.4(2) ?
C20 C15 N1 C8 . . . . -14.1(2) ?
C16 C15 N1 C8 . . . . 167.24(13) ?
C9 C8 N1 C15 . . . . -57.18(19) ?
C1 C8 N1 C15 . . . . -174.41(13) ?
C19 C18 O2 C22 . . . . 1.2(2) ?
C17 C18 O2 C22 . . . . -178.33(16) ?
